data_1524971
loop_
_publ_author_name
'Narasimhan, K.S.V.L.'
'Hutchens, R.D.'
'Wallace, W.E.'

_publ_section_title
;
 Effect of Tm and Er substitution on the magnetic anisotropy of Nd Co5 and
 Pr Co5
;
_journal_name_full
;
Rare Earths in Modern Science and Technology, (Rare Earth Res. Conf.)
;
_journal_page_first 487
_journal_page_last 491
_journal_volume 1
_journal_year 1974
_chemical_formula_sum 'Co5 Nd0.6 Tm0.4'
_chemical_name_systematic 'Co5 (Nd0.6 Tm0.4)'
_space_group_IT_number 191
_symmetry_space_group_name_Hall '-P 6 2'
_symmetry_space_group_name_H-M 'P 6/m m m'
_cell_angle_alpha 90
_cell_angle_beta 90
_cell_angle_gamma 120
_cell_formula_units_Z 1
_cell_length_a 4.973
_cell_length_b 4.973
_cell_length_c 3.983
_cell_volume 85.306
_citation_journal_id_ASTM 41VWAS
_cod_data_source_file Narasimhan_41VWAS_1974_1139.cif
_cod_data_source_block Co5Nd0.6Tm0.4
_cod_original_cell_volume 85.30566
_cod_database_code 1524971

loop_
_symmetry_equiv_pos_as_xyz
x,y,z
x-y,x,z
-y,x-y,z
-x,-y,z
-x+y,-x,z
y,-x+y,z
-y,-x,-z
x-y,-y,-z
x,x-y,-z
y,x,-z
-x+y,y,-z
-x,-x+y,-z
-x,-y,-z
-x+y,-x,-z
y,-x+y,-z
x,y,-z
x-y,x,-z
-y,x-y,-z
y,x,z
-x+y,y,z
-x,-x+y,z
-y,-x,z
x-y,-y,z
x,x-y,z

loop_
_atom_site_label
_atom_site_type_symbol
_atom_site_fract_x
_atom_site_fract_y
_atom_site_fract_z
_atom_site_occupancy
_atom_site_U_iso_or_equiv
Nd1 Nd 0 0 0 0.6 0.0
Co2 Co 0.5 0 0.5 1 0.0
Tm1 Tm 0 0 0 0.4 0.0
Co1 Co 0.3333 0.6667 0 1 0.0
